data_4083311
loop_
_publ_author_name
'Wang, Jinjin'
'Liu, Rui'
'Ruan, Wenqing'
'Li, Yan'
'Mondal, Kartik Chandra'
'Roesky, Herbert W.'
'Zhu, Hongping'

_publ_section_title
;
 N--P Bond Cleavage Induced Ring Formation of Cyclosilazanes from
 Reactions of Aryl(phosphanyl)aminotrichlorosilanes with Lithium Alkynyls
;
_journal_issue 11
_journal_name_full Organometallics
_journal_page_first 2696
_journal_paper_doi 10.1021/om401095n
_journal_volume 33
_journal_year 2014
_chemical_formula_sum 'C24 H27 Cl3 N P Si'
_chemical_formula_weight 494.88
_chemical_name_systematic
; 
 ? 
;
_space_group_IT_number 19
_symmetry_cell_setting orthorhombic
_symmetry_space_group_name_Hall 'P 2ac 2ab'
_symmetry_space_group_name_H-M 'P 21 21 21'
_atom_sites_solution_hydrogens geom
_atom_sites_solution_primary direct
_atom_sites_solution_secondary difmap
_audit_creation_method SHELXL-97
_cell_angle_alpha 90.00
_cell_angle_beta 90.00
_cell_angle_gamma 90.00
_cell_formula_units_Z 4
_cell_length_a 12.199(2)
_cell_length_b 13.993(3)
_cell_length_c 14.587(3)
_cell_measurement_reflns_used 5779
_cell_measurement_temperature 173(2)
_cell_measurement_theta_max 28.30
_cell_measurement_theta_min 2.21
_cell_volume 2490.0(8)
_computing_cell_refinement 'rapid auto (rigaku 2004)'
_computing_data_collection 'rapid auto (rigaku 2004)'
_computing_data_reduction 'rapid auto (rigaku 2004)'
_computing_molecular_graphics 'Bruker SHELXTL'
_computing_publication_material 'Bruker SHELXTL'
_computing_structure_refinement 'SHELXL-97 (Sheldrick, 1997)'
_computing_structure_solution 'SHELXS-97 (Sheldrick, 1990)'
_diffrn_ambient_temperature 173(2)
_diffrn_detector_area_resol_mean 16.1093
_diffrn_measured_fraction_theta_full 0.998
_diffrn_measured_fraction_theta_max 0.998
_diffrn_measurement_device_type 'rigaku raxis rapid IP area detector'
_diffrn_measurement_method 'omega scans'
_diffrn_radiation_monochromator graphite
_diffrn_radiation_source 'rotating anode'
_diffrn_radiation_type MoK\a
_diffrn_radiation_wavelength 0.71073
_diffrn_reflns_av_R_equivalents 0.0263
_diffrn_reflns_av_sigmaI/netI 0.0242
_diffrn_reflns_limit_h_max 14
_diffrn_reflns_limit_h_min -15
_diffrn_reflns_limit_k_max 17
_diffrn_reflns_limit_k_min -17
_diffrn_reflns_limit_l_max 17
_diffrn_reflns_limit_l_min -17
_diffrn_reflns_number 19281
_diffrn_reflns_theta_full 26.00
_diffrn_reflns_theta_max 26.00
_diffrn_reflns_theta_min 2.02
_exptl_absorpt_coefficient_mu 0.493
_exptl_absorpt_correction_T_max 0.9079
_exptl_absorpt_correction_T_min 0.7565
_exptl_absorpt_correction_type 'empirical absorption correction'
_exptl_absorpt_process_details 'ABSCOR by T.Higashi 8 March, 1995'
_exptl_crystal_colour colorless
_exptl_crystal_density_diffrn 1.320
_exptl_crystal_density_meas ?
_exptl_crystal_density_method 'not measured'
_exptl_crystal_description rectangular
_exptl_crystal_F_000 1032
_exptl_crystal_size_max 0.60
_exptl_crystal_size_mid 0.40
_exptl_crystal_size_min 0.20
_refine_diff_density_max 0.344
_refine_diff_density_min -0.204
_refine_diff_density_rms 0.048
_refine_ls_abs_structure_details 'Flack H D (1983), Acta Cryst. A39, 876-881'
_refine_ls_abs_structure_Flack 0.06(5)
_refine_ls_extinction_method none
_refine_ls_goodness_of_fit_ref 1.157
_refine_ls_hydrogen_treatment 'refined in a riding mode to the carrier atom'
_refine_ls_matrix_type full
_refine_ls_number_parameters 275
_refine_ls_number_reflns 4867
_refine_ls_number_restraints 0
_refine_ls_restrained_S_all 1.157
_refine_ls_R_factor_all 0.0318
_refine_ls_R_factor_gt 0.0313
_refine_ls_shift/su_max 0.001
_refine_ls_shift/su_mean 0.000
_refine_ls_structure_factor_coef Fsqd
_refine_ls_weighting_details 'calc w=1/[\s^2^(Fo^2^)+(0.0398P)^2^+0.4362P] where P=(Fo^2^+2Fc^2^)/3'
_refine_ls_weighting_scheme calc
_refine_ls_wR_factor_gt 0.0760
_refine_ls_wR_factor_ref 0.0763
_reflns_number_gt 4807
_reflns_number_total 4867
_reflns_threshold_expression >2sigma(I)
_cod_data_source_file om401095n_si_002.cif
_cod_data_source_block compound_2
_cod_depositor_comments
;
The following automatic conversions were performed:

'_symmetry_cell_setting' value 'Orthorhombic' changed to
'orthorhombic' according to
/usr/data/users/saulius/crontab/automatic-downloads/rss-feeds/ACS/lib/dictionaries/cif_core.dic
dictionary named 'cif_core.dic' version 2.4.2 from 2011-04-26.

Automatic conversion script
Id: cif_fix_values 2281 2013-09-26 08:29:07Z andrius 

 Adding full bibliography for 4083311--4083318.cif.

The following automatic conversions were performed:

'_exptl_crystal_density_meas' value 'not measured' was changed to '?'
- the value is perceived as not measured.

Automatic conversion script
Id: cif_fix_values 3008 2015-01-20 13:52:24Z robertas 
;
_cod_original_sg_symbol_H-M P2(1)2(1)2(1)
_cod_database_code 4083311

loop_
_symmetry_equiv_pos_as_xyz
'x, y, z'
'-x+1/2, -y, z+1/2'
'-x, y+1/2, -z+1/2'
'x+1/2, -y+1/2, -z'

loop_
_atom_site_label
_atom_site_type_symbol
_atom_site_fract_x
_atom_site_fract_y
_atom_site_fract_z
_atom_site_U_iso_or_equiv
_atom_site_adp_type
_atom_site_occupancy
_atom_site_symmetry_multiplicity
_atom_site_calc_flag
_atom_site_refinement_flags
Cl1 Cl 0.23375(4) 0.27708(5) 1.04449(4) 0.03837(14) Uani 1 1 d .
Cl2 Cl 0.40039(5) 0.12983(4) 0.95137(4) 0.03679(14) Uani 1 1 d .
Cl3 Cl 0.47161(5) 0.35171(4) 0.96938(4) 0.03790(14) Uani 1 1 d .
P1 P 0.18429(4) 0.21812(4) 0.80114(4) 0.02437(12) Uani 1 1 d .
Si1 Si 0.34290(4) 0.26550(4) 0.94038(4) 0.02223(12) Uani 1 1 d .
N1 N 0.29261(13) 0.29323(11) 0.83503(11) 0.0222(3) Uani 1 1 d .
C11 C 0.32438(15) 0.38086(14) 0.78810(13) 0.0216(4) Uani 1 1 d .
C12 C 0.27133(17) 0.46723(15) 0.81079(15) 0.0266(4) Uani 1 1 d .
C13 C 0.30056(18) 0.54912(15) 0.76215(16) 0.0311(5) Uani 1 1 d .
H13A H 0.2634 0.6073 0.7746 0.037 Uiso 1 1 calc R
C14 C 0.38135(17) 0.54810(15) 0.69695(16) 0.0312(5) Uani 1 1 d .
H14A H 0.4002 0.6051 0.6653 0.037 Uiso 1 1 calc R
C15 C 0.43520(16) 0.46380(15) 0.67752(14) 0.0265(4) Uani 1 1 d .
H15A H 0.4918 0.4637 0.6328 0.032 Uiso 1 1 calc R
C16 C 0.40838(15) 0.37863(15) 0.72210(13) 0.0231(4) Uani 1 1 d .
C21 C 0.08143(16) 0.29862(16) 0.75262(15) 0.0274(4) Uani 1 1 d .
C22 C 0.09616(18) 0.35782(17) 0.67625(16) 0.0344(5) Uani 1 1 d .
H22A H 0.1655 0.3606 0.6467 0.041 Uiso 1 1 calc R
C23 C 0.0104(2) 0.4120(2) 0.64391(18) 0.0482(7) Uani 1 1 d .
H23A H 0.0210 0.4518 0.5919 0.058 Uiso 1 1 calc R
C24 C -0.0909(2) 0.4093(2) 0.6861(2) 0.0554(8) Uani 1 1 d .
H24A H -0.1496 0.4468 0.6630 0.066 Uiso 1 1 calc R
C25 C -0.1061(2) 0.3521(2) 0.7616(2) 0.0525(7) Uani 1 1 d .
H25A H -0.1755 0.3507 0.7912 0.063 Uiso 1 1 calc R
C26 C -0.02122(19) 0.29645(19) 0.79470(16) 0.0385(6) Uani 1 1 d .
H26A H -0.0329 0.2565 0.8465 0.046 Uiso 1 1 calc R
C27 C 0.23340(17) 0.15263(15) 0.69946(15) 0.0272(4) Uani 1 1 d .
C28 C 0.32056(19) 0.08978(15) 0.71215(15) 0.0314(5) Uani 1 1 d .
H28A H 0.3562 0.0875 0.7700 0.038 Uiso 1 1 calc R
C29 C 0.3565(2) 0.03058(16) 0.64246(17) 0.0363(5) Uani 1 1 d .
H29A H 0.4176 -0.0104 0.6519 0.044 Uiso 1 1 calc R
C30 C 0.3029(2) 0.03140(18) 0.55889(17) 0.0409(6) Uani 1 1 d .
H30A H 0.3269 -0.0091 0.5107 0.049 Uiso 1 1 calc R
C31 C 0.2147(2) 0.09105(19) 0.54583(18) 0.0447(6) Uani 1 1 d .
H31A H 0.1772 0.0909 0.4887 0.054 Uiso 1 1 calc R
C32 C 0.18012(18) 0.15120(18) 0.61533(16) 0.0361(5) Uani 1 1 d .
H32A H 0.1191 0.1921 0.6054 0.043 Uiso 1 1 calc R
C121 C 0.18983(19) 0.47875(16) 0.88882(16) 0.0355(5) Uani 1 1 d .
H12A H 0.1677 0.4136 0.9100 0.043 Uiso 1 1 calc R
C122 C 0.2451(2) 0.5301(2) 0.96923(18) 0.0480(6) Uani 1 1 d .
H12B H 0.3115 0.4953 0.9870 0.072 Uiso 1 1 calc R
H12C H 0.1945 0.5327 1.0213 0.072 Uiso 1 1 calc R
H12D H 0.2648 0.5953 0.9507 0.072 Uiso 1 1 calc R
C123 C 0.0865(2) 0.5330(2) 0.8620(2) 0.0483(7) Uani 1 1 d .
H12E H 0.0543 0.5037 0.8072 0.073 Uiso 1 1 calc R
H12F H 0.1051 0.5998 0.8490 0.073 Uiso 1 1 calc R
H12G H 0.0336 0.5304 0.9125 0.073 Uiso 1 1 calc R
C161 C 0.47507(17) 0.29019(14) 0.69872(14) 0.0268(4) Uani 1 1 d .
H16A H 0.4464 0.2357 0.7360 0.032 Uiso 1 1 calc R
C162 C 0.59564(18) 0.30524(16) 0.72382(17) 0.0355(5) Uani 1 1 d .
H16B H 0.6020 0.3165 0.7899 0.053 Uiso 1 1 calc R
H16C H 0.6243 0.3606 0.6905 0.053 Uiso 1 1 calc R
H16D H 0.6378 0.2482 0.7072 0.053 Uiso 1 1 calc R
C163 C 0.4647(2) 0.26345(18) 0.59681(16) 0.0397(5) Uani 1 1 d .
H16E H 0.3876 0.2512 0.5821 0.060 Uiso 1 1 calc R
H16F H 0.5080 0.2059 0.5845 0.060 Uiso 1 1 calc R
H16G H 0.4920 0.3162 0.5590 0.060 Uiso 1 1 calc R

loop_
_atom_site_aniso_label
_atom_site_aniso_U_11
_atom_site_aniso_U_22
_atom_site_aniso_U_33
_atom_site_aniso_U_23
_atom_site_aniso_U_13
_atom_site_aniso_U_12
Cl1 0.0359(3) 0.0514(3) 0.0279(3) 0.0047(2) 0.0126(2) 0.0087(3)
Cl2 0.0497(3) 0.0290(3) 0.0317(3) 0.0049(2) 0.0010(3) 0.0129(2)
Cl3 0.0339(3) 0.0431(3) 0.0366(3) 0.0060(2) -0.0078(2) -0.0124(2)
P1 0.0207(2) 0.0262(3) 0.0262(2) 0.0030(2) 0.0013(2) -0.0031(2)
Si1 0.0216(3) 0.0236(3) 0.0215(3) 0.0022(2) 0.0025(2) 0.0009(2)
N1 0.0198(8) 0.0228(8) 0.0240(8) 0.0026(6) 0.0011(7) -0.0013(6)
C11 0.0190(9) 0.0234(9) 0.0223(9) 0.0027(7) -0.0018(8) -0.0011(7)
C12 0.0214(9) 0.0263(10) 0.0321(11) 0.0023(9) -0.0001(9) -0.0002(8)
C13 0.0290(11) 0.0233(10) 0.0409(12) 0.0040(9) -0.0002(10) 0.0052(9)
C14 0.0301(11) 0.0257(10) 0.0378(12) 0.0115(9) -0.0026(10) -0.0022(9)
C15 0.0219(10) 0.0301(11) 0.0274(10) 0.0064(9) 0.0006(8) -0.0021(8)
C16 0.0174(9) 0.0272(10) 0.0248(10) 0.0016(8) -0.0034(8) -0.0022(8)
C21 0.0201(10) 0.0354(11) 0.0269(10) 0.0008(9) -0.0016(8) -0.0003(8)
C22 0.0261(11) 0.0429(13) 0.0344(12) 0.0063(10) 0.0042(9) 0.0009(10)
C23 0.0427(15) 0.0613(18) 0.0406(14) 0.0164(13) -0.0011(12) 0.0079(13)
C24 0.0311(13) 0.083(2) 0.0524(16) 0.0180(16) -0.0067(13) 0.0183(14)
C25 0.0209(11) 0.086(2) 0.0506(15) 0.0082(15) 0.0016(11) 0.0097(13)
C26 0.0253(11) 0.0568(15) 0.0334(12) 0.0071(11) 0.0026(10) 0.0003(10)
C27 0.0249(10) 0.0263(10) 0.0303(10) -0.0010(9) 0.0027(9) -0.0061(8)
C28 0.0359(12) 0.0270(11) 0.0312(11) -0.0003(9) -0.0016(10) -0.0026(9)
C29 0.0396(13) 0.0285(11) 0.0407(13) -0.0009(10) -0.0009(11) 0.0035(10)
C30 0.0459(14) 0.0385(12) 0.0382(13) -0.0120(11) 0.0016(11) -0.0023(11)
C31 0.0434(14) 0.0545(15) 0.0361(13) -0.0085(12) -0.0104(11) -0.0023(12)
C32 0.0277(11) 0.0426(13) 0.0380(12) -0.0063(10) -0.0051(10) -0.0006(10)
C121 0.0337(12) 0.0302(11) 0.0427(13) 0.0021(10) 0.0134(10) 0.0064(10)
C122 0.0547(16) 0.0491(15) 0.0402(14) -0.0061(12) 0.0117(13) 0.0094(13)
C123 0.0342(13) 0.0463(15) 0.0645(17) 0.0023(13) 0.0132(13) 0.0121(11)
C161 0.0261(10) 0.0242(10) 0.0301(10) 0.0003(9) 0.0054(9) 0.0002(8)
C162 0.0248(11) 0.0323(11) 0.0495(14) 0.0006(10) 0.0034(10) 0.0058(9)
C163 0.0428(13) 0.0407(13) 0.0357(12) -0.0066(11) 0.0115(11) -0.0072(11)

loop_
_atom_type_symbol
_atom_type_description
_atom_type_scat_dispersion_real
_atom_type_scat_dispersion_imag
_atom_type_scat_source
C C 0.0033 0.0016 'International Tables Vol C Tables 4.2.6.8 and 6.1.1.4'
H H 0.0000 0.0000 'International Tables Vol C Tables 4.2.6.8 and 6.1.1.4'
N N 0.0061 0.0033 'International Tables Vol C Tables 4.2.6.8 and 6.1.1.4'
Si Si 0.0817 0.0704 'International Tables Vol C Tables 4.2.6.8 and 6.1.1.4'
P P 0.1023 0.0942 'International Tables Vol C Tables 4.2.6.8 and 6.1.1.4'
Cl Cl 0.1484 0.1585 'International Tables Vol C Tables 4.2.6.8 and 6.1.1.4'

loop_
_geom_angle_atom_site_label_1
_geom_angle_atom_site_label_2
_geom_angle_atom_site_label_3
_geom_angle
N1 P1 C21 104.84(9)
N1 P1 C27 106.20(9)
C21 P1 C27 102.58(10)
N1 Si1 Cl3 109.44(6)
N1 Si1 Cl1 114.97(6)
Cl3 Si1 Cl1 107.79(4)
N1 Si1 Cl2 114.17(6)
Cl3 Si1 Cl2 105.83(4)
Cl1 Si1 Cl2 104.04(3)
C11 N1 Si1 121.40(13)
C11 N1 P1 124.79(13)
Si1 N1 P1 112.89(9)
C16 C11 C12 120.93(18)
C16 C11 N1 119.79(17)
C12 C11 N1 119.27(17)
C13 C12 C11 117.88(19)
C13 C12 C121 117.47(19)
C11 C12 C121 124.53(19)
C14 C13 C12 121.9(2)
C14 C13 H13A 119.0
C12 C13 H13A 119.0
C13 C14 C15 119.6(2)
C13 C14 H14A 120.2
C15 C14 H14A 120.2
C14 C15 C16 121.50(19)
C14 C15 H15A 119.3
C16 C15 H15A 119.3
C15 C16 C11 118.07(19)
C15 C16 C161 117.71(17)
C11 C16 C161 124.17(18)
C26 C21 C22 118.6(2)
C26 C21 P1 115.61(17)
C22 C21 P1 125.76(16)
C23 C22 C21 120.1(2)
C23 C22 H22A 120.0
C21 C22 H22A 120.0
C22 C23 C24 120.9(2)
C22 C23 H23A 119.6
C24 C23 H23A 119.6
C25 C24 C23 119.6(2)
C25 C24 H24A 120.2
C23 C24 H24A 120.2
C24 C25 C26 120.4(2)
C24 C25 H25A 119.8
C26 C25 H25A 119.8
C25 C26 C21 120.4(2)
C25 C26 H26A 119.8
C21 C26 H26A 119.8
C32 C27 C28 117.8(2)
C32 C27 P1 124.47(17)
C28 C27 P1 117.08(16)
C29 C28 C27 121.5(2)
C29 C28 H28A 119.2
C27 C28 H28A 119.2
C28 C29 C30 119.5(2)
C28 C29 H29A 120.2
C30 C29 H29A 120.2
C31 C30 C29 119.8(2)
C31 C30 H30A 120.1
C29 C30 H30A 120.1
C30 C31 C32 120.4(2)
C30 C31 H31A 119.8
C32 C31 H31A 119.8
C31 C32 C27 120.9(2)
C31 C32 H32A 119.5
C27 C32 H32A 119.5
C12 C121 C123 113.7(2)
C12 C121 C122 109.6(2)
C123 C121 C122 109.1(2)
C12 C121 H12A 108.1
C123 C121 H12A 108.1
C122 C121 H12A 108.1
C121 C122 H12B 109.5
C121 C122 H12C 109.5
H12B C122 H12C 109.5
C121 C122 H12D 109.5
H12B C122 H12D 109.5
H12C C122 H12D 109.5
C121 C123 H12E 109.5
C121 C123 H12F 109.5
H12E C123 H12F 109.5
C121 C123 H12G 109.5
H12E C123 H12G 109.5
H12F C123 H12G 109.5
C16 C161 C162 110.41(17)
C16 C161 C163 111.78(18)
C162 C161 C163 110.10(18)
C16 C161 H16A 108.1
C162 C161 H16A 108.1
C163 C161 H16A 108.1
C161 C162 H16B 109.5
C161 C162 H16C 109.5
H16B C162 H16C 109.5
C161 C162 H16D 109.5
H16B C162 H16D 109.5
H16C C162 H16D 109.5
C161 C163 H16E 109.5
C161 C163 H16F 109.5
H16E C163 H16F 109.5
C161 C163 H16G 109.5
H16E C163 H16G 109.5
H16F C163 H16G 109.5

loop_
_geom_bond_atom_site_label_1
_geom_bond_atom_site_label_2
_geom_bond_distance
Cl1 Si1 2.0262(8)
Cl2 Si1 2.0302(8)
Cl3 Si1 2.0246(8)
P1 N1 1.7593(17)
P1 C21 1.829(2)
P1 C27 1.843(2)
Si1 N1 1.6995(17)
N1 C11 1.457(2)
C11 C16 1.406(3)
C11 C12 1.410(3)
C12 C13 1.394(3)
C12 C121 1.520(3)
C13 C14 1.370(3)
C13 H13A 0.9500
C14 C15 1.380(3)
C14 H14A 0.9500
C15 C16 1.397(3)
C15 H15A 0.9500
C16 C161 1.520(3)
C21 C26 1.395(3)
C21 C22 1.400(3)
C22 C23 1.376(3)
C22 H22A 0.9500
C23 C24 1.380(4)
C23 H23A 0.9500
C24 C25 1.375(4)
C24 H24A 0.9500
C25 C26 1.383(4)
C25 H25A 0.9500
C26 H26A 0.9500
C27 C32 1.389(3)
C27 C28 1.392(3)
C28 C29 1.383(3)
C28 H28A 0.9500
C29 C30 1.384(3)
C29 H29A 0.9500
C30 C31 1.375(4)
C30 H30A 0.9500
C31 C32 1.383(3)
C31 H31A 0.9500
C32 H32A 0.9500
C121 C123 1.522(3)
C121 C122 1.532(4)
C121 H12A 1.0000
C122 H12B 0.9800
C122 H12C 0.9800
C122 H12D 0.9800
C123 H12E 0.9800
C123 H12F 0.9800
C123 H12G 0.9800
C161 C162 1.530(3)
C161 C163 1.538(3)
C161 H16A 1.0000
C162 H16B 0.9800
C162 H16C 0.9800
C162 H16D 0.9800
C163 H16E 0.9800
C163 H16F 0.9800
C163 H16G 0.9800
